data_7241998
loop_
_publ_author_name
'Liebing, Phil'
'Oehler, Florian'
'Witzorke, Juliane'
'Schmeide, Marten'

_publ_section_title
;
 From zero- to three-dimensional heterobimetallic coordination polymers
 with the [Pt{SSC-N(CH2COO)2}2]4&#x2212; metalloligand
;
_journal_issue 45
_journal_name_full CrystEngComm
_journal_page_first 7838
_journal_page_last 7846
_journal_paper_doi 10.1039/D0CE01389G
_journal_volume 22
_journal_year 2020
_chemical_formula_moiety 'C10 H24 N2 Ni2 O16 Pt S4, 4(H2 O)'
_chemical_formula_sum 'C10 H32 N2 Ni2 O20 Pt S4'
_chemical_formula_weight 941.12
_space_group_crystal_system triclinic
_space_group_IT_number 2
_space_group_name_Hall '-P 1'
_space_group_name_H-M_alt 'P -1'
_atom_sites_solution_hydrogens mixed
_atom_sites_solution_primary dual
_audit_block_doi 10.5517/ccdc.csd.cc266mxz
_audit_creation_date 2020-02-03
_audit_creation_method
;
Olex2 1.2
(compiled 2018.05.29 svn.r3508 for OlexSys, GUI svn.r5506)
;
_audit_update_record
;
2020-09-15 deposited with the CCDC.	2020-10-14 downloaded from the CCDC.
;
_cell_angle_alpha 117.142(3)
_cell_angle_beta 92.957(4)
_cell_angle_gamma 99.353(4)
_cell_formula_units_Z 1
_cell_length_a 6.2643(3)
_cell_length_b 13.6027(7)
_cell_length_c 14.2439(6)
_cell_measurement_reflns_used 11143
_cell_measurement_temperature 133.15
_cell_measurement_theta_max 26.997
_cell_measurement_theta_min 2.869
_cell_volume 1054.74(9)
_computing_cell_refinement 'X-Area (STOE & Cie, 2018/12)'
_computing_data_collection 'X-Area (STOE & Cie, 2018/12)'
_computing_data_reduction 'X-Area and X-Red (STOE & Cie, 2018/12)'
_computing_molecular_graphics 'Olex2 (Dolomanov et al., 2009)'
_computing_publication_material 'Olex2 (Dolomanov et al., 2009)'
_computing_structure_refinement 'ShelXL (Sheldrick, 2015)'
_computing_structure_solution 'ShelXT (Sheldrick, 2015)'
_diffrn_ambient_temperature 133.15
_diffrn_detector_area_resol_mean 6.67
_diffrn_measured_fraction_theta_full 0.999
_diffrn_measured_fraction_theta_max 0.999
_diffrn_measurement_device_type 'STOE IPDS 2T'
_diffrn_measurement_method 'omega scans'
_diffrn_radiation_type MoK\a
_diffrn_radiation_wavelength 0.71073
_diffrn_reflns_av_R_equivalents 0.0307
_diffrn_reflns_av_unetI/netI 0.0255
_diffrn_reflns_Laue_measured_fraction_full 0.999
_diffrn_reflns_Laue_measured_fraction_max 0.999
_diffrn_reflns_limit_h_max 8
_diffrn_reflns_limit_h_min -8
_diffrn_reflns_limit_k_max 16
_diffrn_reflns_limit_k_min -17
_diffrn_reflns_limit_l_max 18
_diffrn_reflns_limit_l_min -18
_diffrn_reflns_number 11143
_diffrn_reflns_point_group_measured_fraction_full 0.999
_diffrn_reflns_point_group_measured_fraction_max 0.999
_diffrn_reflns_theta_full 25.242
_diffrn_reflns_theta_max 26.997
_diffrn_reflns_theta_min 2.869
_diffrn_source 'fine-focus sealed tube'
_exptl_absorpt_coefficient_mu 4.446
_exptl_absorpt_correction_T_max 0.8680
_exptl_absorpt_correction_T_min 0.2950
_exptl_absorpt_correction_type numerical
_exptl_absorpt_process_details 'X-Area, X-Red and X-Shape (STOE & Cie, 2018/12)'
_exptl_crystal_colour 'pale green'
_exptl_crystal_colour_modifier pale
_exptl_crystal_colour_primary green
_exptl_crystal_density_diffrn 1.482
_exptl_crystal_description needle
_exptl_crystal_F_000 464
_exptl_crystal_size_max 0.39
_exptl_crystal_size_mid 0.05
_exptl_crystal_size_min 0.03
_refine_diff_density_max 0.558
_refine_diff_density_min -0.674
_refine_diff_density_rms 0.098
_refine_ls_extinction_method none
_refine_ls_goodness_of_fit_ref 1.044
_refine_ls_hydrogen_treatment constr
_refine_ls_matrix_type full
_refine_ls_number_parameters 191
_refine_ls_number_reflns 4585
_refine_ls_number_restraints 0
_refine_ls_restrained_S_all 1.044
_refine_ls_R_factor_all 0.0333
_refine_ls_R_factor_gt 0.0274
_refine_ls_shift/su_max 0.000
_refine_ls_shift/su_mean 0.000
_refine_ls_structure_factor_coef Fsqd
_refine_ls_weighting_details 'w=1/[\s^2^(Fo^2^)+(0.0372P)^2^+1.5085P] where P=(Fo^2^+2Fc^2^)/3'
_refine_ls_weighting_scheme calc
_refine_ls_wR_factor_gt 0.0666
_refine_ls_wR_factor_ref 0.0701
_reflns_Friedel_coverage 0.000
_reflns_number_gt 4129
_reflns_number_total 4585
_reflns_threshold_expression 'I > 2\s(I)'
_cod_data_source_file d0ce01389g2.cif
_cod_data_source_block li0449
_cod_database_code 7241998
_shelx_shelxl_version_number 2018/3
_shelx_space_group_comment
;
The symmetry employed for this shelxl refinement is uniquely defined
by the following loop, which should always be used as a source of
symmetry information in preference to the above space-group names.
They are only intended as comments.
;
_shelx_estimated_absorpt_t_max 0.878
_shelx_estimated_absorpt_t_min 0.276
_olex2_refinement_description
;
1. Fixed Uiso
 At 1.2 times of:
  All C(H,H) groups
 At 1.5 times of:
  All O(H,H) groups
2.a Free rotating group:
 O9(H9A,H9B), O10(H10A,H10B)
2.b Rotating group:
 O5(H5A,H5B), O6(H6A,H6B), O7(H7A,H7B), O8(H8A,H8B)
2.c Secondary CH2 refined with riding coordinates:
 C2(H2A,H2B), C4(H4A,H4B)
;
_olex2_submission_special_instructions 'No special instructions were received'

loop_
_space_group_symop_operation_xyz
'x, y, z'
'-x, -y, -z'

loop_
_atom_site_label
_atom_site_type_symbol
_atom_site_fract_x
_atom_site_fract_y
_atom_site_fract_z
_atom_site_U_iso_or_equiv
_atom_site_adp_type
_atom_site_occupancy
_atom_site_site_symmetry_order
_atom_site_calc_flag
_atom_site_refinement_flags_posn
_atom_site_refinement_flags_adp
_atom_site_refinement_flags_occupancy
_atom_site_disorder_assembly
_atom_site_disorder_group
Pt1 Pt 0.500000 0.500000 0.000000 0.03047(7) Uani 1 2 d S T P . .
Ni1 Ni 1.000000 0.500000 0.500000 0.01631(11) Uani 1 2 d S T P . .
Ni2 Ni 0.000000 1.000000 0.500000 0.01892(12) Uani 1 2 d S T P . .
S1 S 0.68458(13) 0.57262(9) 0.17003(7) 0.0332(2) Uani 1 1 d . . . . .
S2 S 0.23947(13) 0.56329(9) 0.11095(7) 0.0325(2) Uani 1 1 d . . . . .
O1 O 0.8192(3) 0.60352(18) 0.47720(18) 0.0204(4) Uani 1 1 d . . . . .
O2 O 0.5362(4) 0.48068(18) 0.35546(19) 0.0223(5) Uani 1 1 d . . . . .
O3 O 0.0781(4) 0.8456(2) 0.4400(2) 0.0352(6) Uani 1 1 d . . . . .
O4 O 0.3504(4) 0.8549(2) 0.3479(2) 0.0262(5) Uani 1 1 d . . . . .
O5 O 0.7229(3) 0.37250(19) 0.44156(18) 0.0209(4) Uani 1 1 d . . . . .
H5A H 0.753935 0.307271 0.402571 0.031 Uiso 1 1 d GR . . . .
H5B H 0.638406 0.380031 0.396499 0.031 Uiso 1 1 d GR . . . .
O6 O 1.0880(4) 0.4462(2) 0.35031(18) 0.0235(5) Uani 1 1 d . . . . .
H6A H 1.032214 0.373227 0.309222 0.035 Uiso 1 1 d GR . . . .
H6B H 1.230402 0.450962 0.352424 0.035 Uiso 1 1 d GR . . . .
O7 O 0.2426(4) 1.05612(19) 0.43404(19) 0.0234(5) Uani 1 1 d . . . . .
H7A H 0.191434 1.084601 0.394105 0.035 Uiso 1 1 d GR . . . .
H7B H 0.294606 0.999346 0.385248 0.035 Uiso 1 1 d GR . . . .
O8 O -0.2222(4) 0.9487(3) 0.3652(2) 0.0383(6) Uani 1 1 d . . . . .
H8A H -0.342889 0.908350 0.368550 0.057 Uiso 1 1 d GR . . . .
H8B H -0.167342 0.899096 0.314647 0.057 Uiso 1 1 d GR . . . .
O9 O 0.7117(5) 0.1434(2) 0.3406(3) 0.0431(7) Uani 1 1 d . . . . .
H9A H 0.618858 0.095838 0.285888 0.065 Uiso 1 1 d G . . . .
H9B H 0.717045 0.111065 0.378818 0.065 Uiso 1 1 d G . . . .
O10 O 1.1593(5) 0.1888(2) 0.3385(2) 0.0401(7) Uani 1 1 d . . . . .
H10A H 1.022547 0.161411 0.318091 0.060 Uiso 1 1 d G . . . .
H10B H 1.169572 0.255285 0.389583 0.060 Uiso 1 1 d G . . . .
N1 N 0.4174(4) 0.6479(2) 0.3166(2) 0.0160(5) Uani 1 1 d . . . . .
C1 C 0.6530(5) 0.5774(3) 0.4101(2) 0.0168(6) Uani 1 1 d . . . . .
C2 C 0.6010(5) 0.6772(2) 0.3987(2) 0.0164(6) Uani 1 1 d . . . . .
H2A H 0.568423 0.732999 0.467980 0.020 Uiso 1 1 calc R . . . .
H2B H 0.732512 0.713935 0.381941 0.020 Uiso 1 1 calc R . . . .
C3 C 0.2194(5) 0.8056(3) 0.3832(3) 0.0190(6) Uani 1 1 d . . . . .
C4 C 0.2138(5) 0.6824(3) 0.3519(2) 0.0174(6) Uani 1 1 d . . . . .
H4A H 0.186147 0.669695 0.413675 0.021 Uiso 1 1 calc R . . . .
H4B H 0.091209 0.634486 0.293686 0.021 Uiso 1 1 calc R . . . .
C5 C 0.4421(5) 0.6023(3) 0.2160(3) 0.0232(7) Uani 1 1 d . . . . .

loop_
_atom_site_aniso_label
_atom_site_aniso_U_11
_atom_site_aniso_U_22
_atom_site_aniso_U_33
_atom_site_aniso_U_23
_atom_site_aniso_U_13
_atom_site_aniso_U_12
Pt1 0.01707(10) 0.05351(14) 0.01700(10) 0.00983(9) 0.00488(6) 0.01777(8)
Ni1 0.0127(2) 0.0175(3) 0.0216(3) 0.0110(2) 0.0025(2) 0.00527(19)
Ni2 0.0144(3) 0.0156(3) 0.0274(3) 0.0090(2) 0.0082(2) 0.0066(2)
S1 0.0166(4) 0.0589(6) 0.0190(4) 0.0103(4) 0.0048(3) 0.0187(4)
S2 0.0172(4) 0.0578(6) 0.0192(4) 0.0119(4) 0.0043(3) 0.0181(4)
O1 0.0157(10) 0.0214(11) 0.0245(11) 0.0111(9) 0.0002(8) 0.0052(8)
O2 0.0177(11) 0.0182(11) 0.0301(12) 0.0102(10) 0.0005(9) 0.0058(8)
O3 0.0392(15) 0.0204(12) 0.0564(17) 0.0206(12) 0.0341(13) 0.0171(11)
O4 0.0199(11) 0.0267(12) 0.0428(14) 0.0221(11) 0.0158(10) 0.0120(9)
O5 0.0198(11) 0.0195(11) 0.0259(12) 0.0125(9) 0.0019(9) 0.0052(8)
O6 0.0184(11) 0.0261(12) 0.0235(12) 0.0100(10) 0.0045(9) 0.0034(9)
O7 0.0224(11) 0.0199(11) 0.0309(13) 0.0123(10) 0.0106(9) 0.0091(9)
O8 0.0208(12) 0.0546(18) 0.0360(15) 0.0216(14) 0.0041(11) -0.0023(11)
O9 0.0480(18) 0.0294(14) 0.0506(19) 0.0171(14) -0.0004(14) 0.0125(12)
O10 0.0451(16) 0.0311(14) 0.0386(16) 0.0102(12) -0.0013(13) 0.0155(12)
N1 0.0127(11) 0.0200(12) 0.0183(12) 0.0094(10) 0.0041(9) 0.0095(9)
C1 0.0119(13) 0.0233(15) 0.0197(14) 0.0118(12) 0.0068(11) 0.0090(11)
C2 0.0141(13) 0.0168(14) 0.0170(14) 0.0060(11) 0.0019(11) 0.0060(11)
C3 0.0150(14) 0.0190(15) 0.0235(15) 0.0095(12) 0.0024(11) 0.0070(11)
C4 0.0137(13) 0.0204(15) 0.0234(15) 0.0122(13) 0.0089(11) 0.0099(11)
C5 0.0162(14) 0.0314(17) 0.0211(15) 0.0092(14) 0.0043(12) 0.0123(13)

loop_
_atom_type_symbol
_atom_type_description
_atom_type_scat_dispersion_real
_atom_type_scat_dispersion_imag
_atom_type_scat_source
C C 0.0033 0.0016 'International Tables Vol C Tables 4.2.6.8 and 6.1.1.4'
H H 0.0000 0.0000 'International Tables Vol C Tables 4.2.6.8 and 6.1.1.4'
N N 0.0061 0.0033 'International Tables Vol C Tables 4.2.6.8 and 6.1.1.4'
Ni Ni 0.3393 1.1124 'International Tables Vol C Tables 4.2.6.8 and 6.1.1.4'
O O 0.0106 0.0060 'International Tables Vol C Tables 4.2.6.8 and 6.1.1.4'
Pt Pt -1.7033 8.3905 'International Tables Vol C Tables 4.2.6.8 and 6.1.1.4'
S S 0.1246 0.1234 'International Tables Vol C Tables 4.2.6.8 and 6.1.1.4'

loop_
_citation_id
_citation_doi
_citation_year
1 10.26434/chemrxiv.12966737 2020

loop_
_geom_angle_atom_site_label_1
_geom_angle_atom_site_label_2
_geom_angle_atom_site_label_3
_geom_angle
_geom_angle_site_symmetry_1
_geom_angle_site_symmetry_3
_geom_angle_publ_flag
S1 Pt1 S1 180.0 2_665 . ?
S1 Pt1 S2 104.45(3) 2_665 . ?
S1 Pt1 S2 75.55(3) 2_665 2_665 ?
S1 Pt1 S2 104.45(3) . 2_665 ?
S1 Pt1 S2 75.55(3) . . ?
S2 Pt1 S2 180.0 2_665 . ?
O1 Ni1 O1 180.00(13) . 2_766 ?
O5 Ni1 O1 90.96(9) . 2_766 ?
O5 Ni1 O1 89.04(9) . . ?
O5 Ni1 O1 89.04(9) 2_766 2_766 ?
O5 Ni1 O1 90.96(9) 2_766 . ?
O5 Ni1 O5 180.0 . 2_766 ?
O6 Ni1 O1 88.96(9) . 2_766 ?
O6 Ni1 O1 91.04(9) 2_766 2_766 ?
O6 Ni1 O1 88.96(9) 2_766 . ?
O6 Ni1 O1 91.04(9) . . ?
O6 Ni1 O5 88.71(9) 2_766 . ?
O6 Ni1 O5 88.71(9) . 2_766 ?
O6 Ni1 O5 91.29(9) . . ?
O6 Ni1 O5 91.29(9) 2_766 2_766 ?
O6 Ni1 O6 180.0 . 2_766 ?
O3 Ni2 O3 180.0 . 2_576 ?
O3 Ni2 O7 88.46(9) . 2_576 ?
O3 Ni2 O7 91.54(9) . . ?
O3 Ni2 O7 88.46(9) 2_576 . ?
O3 Ni2 O7 91.54(9) 2_576 2_576 ?
O3 Ni2 O8 88.37(13) . 2_576 ?
O3 Ni2 O8 91.63(13) . . ?
O3 Ni2 O8 88.37(13) 2_576 . ?
O3 Ni2 O8 91.63(13) 2_576 2_576 ?
O7 Ni2 O7 180.0 . 2_576 ?
O7 Ni2 O8 90.62(10) 2_576 2_576 ?
O7 Ni2 O8 90.62(10) . . ?
O7 Ni2 O8 89.38(10) 2_576 . ?
O7 Ni2 O8 89.38(10) . 2_576 ?
O8 Ni2 O8 180.0 2_576 . ?
C5 S1 Pt1 87.20(11) . . ?
C5 S2 Pt1 86.65(11) . . ?
C1 O1 Ni1 129.3(2) . . ?
C3 O3 Ni2 131.6(2) . . ?
Ni1 O5 H5A 111.3 . . ?
Ni1 O5 H5B 109.9 . . ?
H5A O5 H5B 102.3 . . ?
Ni1 O6 H6A 110.8 . . ?
Ni1 O6 H6B 111.1 . . ?
H6A O6 H6B 103.9 . . ?
Ni2 O7 H7A 111.8 . . ?
Ni2 O7 H7B 112.1 . . ?
H7A O7 H7B 100.7 . . ?
Ni2 O8 H8A 109.1 . . ?
Ni2 O8 H8B 103.6 . . ?
H8A O8 H8B 103.0 . . ?
H9A O9 H9B 104.0 . . ?
H10A O10 H10B 105.7 . . ?
C2 N1 C4 117.6(2) . . ?
C5 N1 C2 120.6(2) . . ?
C5 N1 C4 121.4(3) . . ?
O1 C1 C2 113.5(3) . . ?
O2 C1 O1 126.1(3) . . ?
O2 C1 C2 120.4(3) . . ?
N1 C2 C1 114.5(2) . . ?
N1 C2 H2A 108.6 . . ?
N1 C2 H2B 108.6 . . ?
C1 C2 H2A 108.6 . . ?
C1 C2 H2B 108.6 . . ?
H2A C2 H2B 107.6 . . ?
O3 C3 C4 113.9(3) . . ?
O4 C3 O3 126.5(3) . . ?
O4 C3 C4 119.6(3) . . ?
N1 C4 C3 112.7(2) . . ?
N1 C4 H4A 109.0 . . ?
N1 C4 H4B 109.0 . . ?
C3 C4 H4A 109.0 . . ?
C3 C4 H4B 109.0 . . ?
H4A C4 H4B 107.8 . . ?
S1 C5 S2 110.58(18) . . ?
N1 C5 S1 124.0(2) . . ?
N1 C5 S2 125.5(2) . . ?

loop_
_geom_bond_atom_site_label_1
_geom_bond_atom_site_label_2
_geom_bond_distance
_geom_bond_site_symmetry_2
_geom_bond_publ_flag
Pt1 S1 2.3099(9) 2_665 ?
Pt1 S1 2.3099(9) . ?
Pt1 S2 2.3203(8) . ?
Pt1 S2 2.3203(8) 2_665 ?
Ni1 O1 2.066(2) 2_766 ?
Ni1 O1 2.066(2) . ?
Ni1 O5 2.066(2) 2_766 ?
Ni1 O5 2.066(2) . ?
Ni1 O6 2.053(2) 2_766 ?
Ni1 O6 2.053(2) . ?
Ni2 O3 2.030(2) . ?
Ni2 O3 2.030(2) 2_576 ?
Ni2 O7 2.049(2) . ?
Ni2 O7 2.049(2) 2_576 ?
Ni2 O8 2.073(3) 2_576 ?
Ni2 O8 2.073(3) . ?
S1 C5 1.721(3) . ?
S2 C5 1.730(3) . ?
O1 C1 1.261(4) . ?
O2 C1 1.252(4) . ?
O3 C3 1.251(4) . ?
O4 C3 1.244(4) . ?
O5 H5A 0.8666 . ?
O5 H5B 0.8634 . ?
O6 H6A 0.8864 . ?
O6 H6B 0.8820 . ?
O7 H7A 0.8940 . ?
O7 H7B 0.8948 . ?
O8 H8A 0.8764 . ?
O8 H8B 0.8657 . ?
O9 H9A 0.8570 . ?
O9 H9B 0.8443 . ?
O10 H10A 0.8539 . ?
O10 H10B 0.8527 . ?
N1 C2 1.461(4) . ?
N1 C4 1.464(3) . ?
N1 C5 1.306(4) . ?
C1 C2 1.521(4) . ?
C2 H2A 0.9900 . ?
C2 H2B 0.9900 . ?
C3 C4 1.518(4) . ?
C4 H4A 0.9900 . ?
C4 H4B 0.9900 . ?

loop_
_geom_hbond_atom_site_label_D
_geom_hbond_atom_site_label_H
_geom_hbond_atom_site_label_A
_geom_hbond_distance_DH
_geom_hbond_distance_HA
_geom_hbond_distance_DA
_geom_hbond_angle_DHA
_geom_hbond_site_symmetry_A
_geom_hbond_publ_flag
O5 H5A O9 0.87 1.95 2.760(4) 154.7 . yes
O5 H5B O2 0.86 1.90 2.664(3) 147.0 . yes
O6 H6B O2 0.88 1.89 2.762(3) 171.7 1_655 yes
O7 H7A O10 0.89 1.94 2.803(4) 160.7 1_465 yes
O7 H7B O4 0.89 1.89 2.660(3) 143.7 . yes
O8 H8A O4 0.88 1.90 2.719(3) 155.4 1_455 yes
O9 H9B O3 0.84 2.58 3.257(5) 137.5 2_666 yes
O10 H10A O9 0.85 1.98 2.776(5) 153.9 . yes
O10 H10B O1 0.85 1.98 2.822(4) 170.3 2_766 yes

loop_
_smtbx_masks_void_nr
_smtbx_masks_void_average_x
_smtbx_masks_void_average_y
_smtbx_masks_void_average_z
_smtbx_masks_void_volume
_smtbx_masks_void_count_electrons
_smtbx_masks_void_content
1 -0.524 0.000 0.000 414.5 115.8 ?
